data_2234272
loop_
_publ_author_name
'Yu, Tao'
'Hu, Yimin'

_publ_section_title
;
 (<i>E</i>)-4-[(1-Benzyl-4-benzylidene-2,5-dioxopyrrolidin-3-yl)methyl]benzaldehyde
 0.25-hydrate
;
_journal_coeditor_code IM2364
_journal_issue 4
_journal_name_full 'Acta Crystallographica Section E'
_journal_page_first o1184
_journal_paper_doi 10.1107/S1600536812012160
_journal_volume 68
_journal_year 2012
_chemical_formula_iupac 'C26 H21 N O3, 0.25H2 O'
_chemical_formula_moiety 'C26 H21 N O3, 0.25(H2 O)'
_chemical_formula_sum 'C26 H21.5 N O3.25'
_chemical_formula_weight 399.94
_chemical_name_systematic
;
(<i>E</i>)-4-[(1-Benzyl-4-benzylidene-2,5-dioxopyrrolidin-3-
yl)methyl]benzaldehyde 0.25-hydrate
;
_space_group_IT_number 2
_symmetry_cell_setting triclinic
_symmetry_space_group_name_Hall '-P 1'
_symmetry_space_group_name_H-M 'P -1'
_atom_sites_solution_hydrogens geom
_atom_sites_solution_primary direct
_atom_sites_solution_secondary difmap
_audit_creation_method SHELXL-97
_cell_angle_alpha 64.14(3)
_cell_angle_beta 81.14(2)
_cell_angle_gamma 86.46(3)
_cell_formula_units_Z 2
_cell_length_a 7.7360(15)
_cell_length_b 12.441(3)
_cell_length_c 12.577(3)
_cell_measurement_reflns_used 3716
_cell_measurement_temperature 291(2)
_cell_measurement_theta_max 24.72
_cell_measurement_theta_min 2.12
_cell_volume 1076.2(5)
_computing_cell_refinement 'SAINT (Bruker, 2000)'
_computing_data_collection 'SMART (Bruker, 2000)'
_computing_data_reduction 'SAINT (Bruker, 2000)'
_computing_molecular_graphics 'SHELXTL (Sheldrick, 2008)'
_computing_publication_material 'SHELXTL (Sheldrick, 2008)'
_computing_structure_refinement 'SHELXL97 (Sheldrick, 2008)'
_computing_structure_solution 'SHELXS97 (Sheldrick, 2008)'
_diffrn_ambient_temperature 291(2)
_diffrn_measured_fraction_theta_full 0.999
_diffrn_measured_fraction_theta_max 0.999
_diffrn_measurement_device_type 'Bruker SMART APEX CCD'
_diffrn_measurement_method 'phi and omega scans'
_diffrn_radiation_monochromator graphite
_diffrn_radiation_source 'sealed tube'
_diffrn_radiation_type MoK\a
_diffrn_radiation_wavelength 0.71073
_diffrn_reflns_av_R_equivalents 0.0267
_diffrn_reflns_av_sigmaI/netI 0.0482
_diffrn_reflns_limit_h_max 9
_diffrn_reflns_limit_h_min -9
_diffrn_reflns_limit_k_max 15
_diffrn_reflns_limit_k_min -13
_diffrn_reflns_limit_l_max 15
_diffrn_reflns_limit_l_min 0
_diffrn_reflns_number 8445
_diffrn_reflns_theta_full 25.97
_diffrn_reflns_theta_max 25.97
_diffrn_reflns_theta_min 1.82
_exptl_absorpt_coefficient_mu 0.081
_exptl_absorpt_correction_T_max 0.9839
_exptl_absorpt_correction_T_min 0.9776
_exptl_absorpt_correction_type multi-scan
_exptl_absorpt_process_details '(SADABS; Bruker, 2000)'
_exptl_crystal_colour colourless
_exptl_crystal_density_diffrn 1.234
_exptl_crystal_density_method 'not measured'
_exptl_crystal_description block
_exptl_crystal_F_000 421
_exptl_crystal_size_max 0.28
_exptl_crystal_size_mid 0.22
_exptl_crystal_size_min 0.20
_refine_diff_density_max 0.207
_refine_diff_density_min -0.203
_refine_ls_extinction_method none
_refine_ls_goodness_of_fit_ref 1.093
_refine_ls_hydrogen_treatment constr
_refine_ls_matrix_type full
_refine_ls_number_parameters 277
_refine_ls_number_reflns 4224
_refine_ls_number_restraints 1
_refine_ls_restrained_S_all 1.093
_refine_ls_R_factor_all 0.0764
_refine_ls_R_factor_gt 0.0612
_refine_ls_shift/su_max 0.000
_refine_ls_shift/su_mean 0.000
_refine_ls_structure_factor_coef Fsqd
_refine_ls_weighting_details 'calc w=1/[\s^2^(Fo^2^)+(0.07P)^2^+0.3P] where P=(Fo^2^+2Fc^2^)/3'
_refine_ls_weighting_scheme calc
_refine_ls_wR_factor_gt 0.1409
_refine_ls_wR_factor_ref 0.1490
_reflns_number_gt 3065
_reflns_number_total 4224
_reflns_threshold_expression I>2sigma(I)
_cod_data_source_file im2364.cif
_cod_data_source_block I
_cod_original_cell_volume 1076.2(4)
_cod_original_formula_sum 'C26 H21.5 N1 O3.25'
_cod_database_code 2234272
_cod_database_fobs_code 2234272

loop_
_symmetry_equiv_pos_as_xyz
'x, y, z'
'-x, -y, -z'

loop_
_atom_site_type_symbol
_atom_site_label
_atom_site_fract_x
_atom_site_fract_y
_atom_site_fract_z
_atom_site_U_iso_or_equiv
_atom_site_adp_type
_atom_site_calc_flag
_atom_site_refinement_flags
_atom_site_occupancy
_atom_site_symmetry_multiplicity
C C1 -0.1529(3) 0.6731(2) 0.2926(2) 0.0327(5) Uani d U 1 1
H H1A -0.2385 0.6692 0.2499 0.039 Uiso calc R 1 1
C C2 -0.1659(3) 0.75660(19) 0.33915(19) 0.0304(5) Uani d . 1 1
H H2A -0.2607 0.8082 0.3280 0.036 Uiso calc R 1 1
C C3 -0.0374(3) 0.76321(19) 0.40232(19) 0.0316(5) Uani d . 1 1
H H3A -0.0460 0.8194 0.4331 0.038 Uiso calc R 1 1
C C4 0.1036(3) 0.6858(2) 0.4193(2) 0.0338(5) Uani d . 1 1
H H4A 0.1894 0.6901 0.4616 0.041 Uiso calc R 1 1
C C5 0.1169(3) 0.6020(2) 0.3733(2) 0.0331(5) Uani d . 1 1
H H5A 0.2116 0.5502 0.3847 0.040 Uiso calc R 1 1
C C6 -0.0119(3) 0.59562(19) 0.3101(2) 0.0310(5) Uani d U 1 1
C C7 0.0065(3) 0.50546(19) 0.25793(19) 0.0283(4) Uani d . 1 1
H H7A 0.0740 0.4380 0.3057 0.034 Uiso calc R 1 1
H H7B -0.1087 0.4762 0.2616 0.034 Uiso calc R 1 1
C C8 0.0049(3) 0.6167(2) 0.0375(2) 0.0294(5) Uani d . 1 1
C C9 0.1367(3) 0.6566(2) -0.0702(2) 0.0323(5) Uani d . 1 1
C C10 0.3144(3) 0.61565(19) -0.03003(19) 0.0294(5) Uani d . 1 1
H H10A 0.3642 0.5601 -0.0627 0.035 Uiso calc R 1 1
C C11 0.2696(3) 0.5479(2) 0.1037(2) 0.0323(5) Uani d . 1 1
C C12 0.0939(3) 0.7234(2) -0.1780(2) 0.0386(5) Uani d . 1 1
H H12A -0.0244 0.7411 -0.1801 0.046 Uiso calc R 1 1
C C13 0.2048(3) 0.7736(2) -0.2946(2) 0.0360(5) Uani d . 1 1
C C14 0.1571(3) 0.88196(19) -0.38198(19) 0.0292(5) Uani d . 1 1
H H14A 0.0555 0.9198 -0.3665 0.035 Uiso calc R 1 1
C C15 0.2610(3) 0.9338(2) -0.49241(19) 0.0305(5) Uani d . 1 1
H H15A 0.2292 1.0066 -0.5506 0.037 Uiso calc R 1 1
C C16 0.4072(3) 0.87893(19) -0.51516(19) 0.0282(5) Uani d . 1 1
H H16A 0.4773 0.9147 -0.5887 0.034 Uiso calc R 1 1
C C17 0.4552(3) 0.76828(19) -0.42925(19) 0.0312(5) Uani d . 1 1
H H17A 0.5542 0.7296 -0.4472 0.037 Uiso calc R 1 1
C C18 0.3577(3) 0.71743(18) -0.31989(18) 0.0259(4) Uani d . 1 1
H H18A 0.3922 0.6455 -0.2619 0.031 Uiso calc R 1 1
C C19 0.4489(3) 0.71377(19) -0.0610(2) 0.0308(5) Uani d . 1 1
H H19A 0.5544 0.6773 -0.0277 0.037 Uiso calc R 1 1
H H19B 0.4791 0.7545 -0.1470 0.037 Uiso calc R 1 1
C C20 0.3842(3) 0.8034(2) -0.01497(19) 0.0305(5) Uani d . 1 1
C C21 0.4122(3) 0.7882(2) 0.09694(19) 0.0324(5) Uani d . 1 1
H H21A 0.4734 0.7216 0.1432 0.039 Uiso calc R 1 1
C C22 0.3524(3) 0.8682(2) 0.14121(19) 0.0294(5) Uani d . 1 1
H H22A 0.3711 0.8542 0.2175 0.035 Uiso calc R 1 1
C C23 0.2649(3) 0.9694(2) 0.0748(2) 0.0384(5) Uani d . 1 1
C C24 0.2369(3) 0.9850(2) -0.0369(2) 0.0380(5) Uani d . 1 1
H H24A 0.1751 1.0515 -0.0828 0.046 Uiso calc R 1 1
C C25 0.2971(3) 0.9064(2) -0.0814(2) 0.0347(5) Uani d . 1 1
H H25A 0.2797 0.9217 -0.1582 0.042 Uiso calc R 1 1
C C26 0.2021(3) 1.0583(2) 0.1198(2) 0.0314(5) Uani d . 1 1
H H26A 0.1412 1.1233 0.0706 0.038 Uiso calc R 1 1
N N1 0.0911(2) 0.55614(17) 0.13566(17) 0.0330(4) Uani d . 1 1
O O1 -0.15018(18) 0.62882(12) 0.04401(13) 0.0257(3) Uani d . 1 1
O O2 0.36924(18) 0.49511(13) 0.17642(13) 0.0280(3) Uani d . 1 1
O O3 0.22208(19) 1.05470(13) 0.21319(13) 0.0301(4) Uani d . 1 1
O O1W 0.5000 0.5000 0.5000 0.0428(12) Uani d SP 0.50 2
H H1X 0.4981 0.4401 0.5675 0.051 Uiso d PR 0.25 1
H H1Y 0.5958 0.5191 0.4527 0.051 Uiso d PR 0.25 1

loop_
_atom_site_aniso_label
_atom_site_aniso_U_11
_atom_site_aniso_U_22
_atom_site_aniso_U_33
_atom_site_aniso_U_12
_atom_site_aniso_U_13
_atom_site_aniso_U_23
C1 0.0355(12) 0.0359(12) 0.0290(11) 0.0174(9) -0.0162(9) -0.0146(10)
C2 0.0302(11) 0.0283(11) 0.0261(10) 0.0184(9) 0.0041(8) -0.0107(9)
C3 0.0320(11) 0.0265(11) 0.0258(11) -0.0154(9) 0.0149(9) -0.0056(9)
C4 0.0251(11) 0.0360(12) 0.0379(12) -0.0185(9) 0.0152(9) -0.0176(10)
C5 0.0315(12) 0.0270(11) 0.0308(11) -0.0142(9) 0.0196(9) -0.0093(9)
C6 0.0268(11) 0.0245(10) 0.0327(11) -0.0018(8) 0.0168(9) -0.0108(9)
C7 0.0262(10) 0.0274(10) 0.0261(10) -0.0055(8) 0.0002(8) -0.0073(9)
C8 0.0240(11) 0.0340(11) 0.0323(11) 0.0104(8) -0.0104(8) -0.0156(10)
C9 0.0280(11) 0.0380(12) 0.0297(11) 0.0019(9) -0.0111(9) -0.0115(10)
C10 0.0274(11) 0.0283(11) 0.0298(11) 0.0118(8) -0.0133(9) -0.0086(9)
C11 0.0296(11) 0.0326(11) 0.0293(11) 0.0095(9) -0.0086(9) -0.0083(9)
C12 0.0445(14) 0.0367(13) 0.0304(12) 0.0091(10) -0.0099(10) -0.0103(10)
C13 0.0341(12) 0.0338(12) 0.0347(12) 0.0122(10) -0.0040(9) -0.0117(10)
C14 0.0268(11) 0.0302(11) 0.0269(11) 0.0112(8) -0.0063(8) -0.0096(9)
C15 0.0331(12) 0.0318(11) 0.0217(10) 0.0157(9) -0.0106(9) -0.0068(9)
C16 0.0264(10) 0.0260(10) 0.0240(10) -0.0024(8) 0.0000(8) -0.0040(8)
C17 0.0322(11) 0.0299(11) 0.0286(11) 0.0208(9) -0.0078(9) -0.0115(9)
C18 0.0287(10) 0.0203(9) 0.0275(11) 0.0146(8) -0.0162(8) -0.0070(8)
C19 0.0325(12) 0.0286(11) 0.0287(11) 0.0041(9) -0.0116(9) -0.0083(9)
C20 0.0235(10) 0.0394(12) 0.0277(11) -0.0015(9) -0.0025(8) -0.0139(10)
C21 0.0262(11) 0.0437(13) 0.0241(11) 0.0082(9) -0.0086(8) -0.0113(10)
C22 0.0263(10) 0.0330(11) 0.0286(11) -0.0021(9) -0.0093(8) -0.0110(9)
C23 0.0428(13) 0.0369(13) 0.0304(12) 0.0062(10) -0.0019(10) -0.0118(10)
C24 0.0416(13) 0.0356(12) 0.0324(12) 0.0098(10) -0.0174(10) -0.0081(10)
C25 0.0294(11) 0.0355(12) 0.0326(12) -0.0022(9) -0.0094(9) -0.0068(10)
C26 0.0240(11) 0.0283(11) 0.0368(13) 0.0026(8) 0.0029(9) -0.0119(10)
N1 0.0298(10) 0.0319(10) 0.0277(10) 0.0010(8) -0.0048(7) -0.0041(8)
O1 0.0227(7) 0.0253(7) 0.0284(8) 0.0028(5) -0.0112(6) -0.0088(6)
O2 0.0210(7) 0.0247(7) 0.0334(8) 0.0082(6) -0.0069(6) -0.0079(6)
O3 0.0245(7) 0.0294(8) 0.0292(8) 0.0100(6) 0.0058(6) -0.0103(6)
O1W 0.024(2) 0.036(3) 0.054(3) 0.0020(19) -0.016(2) -0.003(2)

loop_
_atom_type_symbol
_atom_type_description
_atom_type_scat_dispersion_real
_atom_type_scat_dispersion_imag
_atom_type_scat_source
C C 0.0033 0.0016 'International Tables Vol C Tables 4.2.6.8 and 6.1.1.4'
H H 0.0000 0.0000 'International Tables Vol C Tables 4.2.6.8 and 6.1.1.4'
N N 0.0061 0.0033 'International Tables Vol C Tables 4.2.6.8 and 6.1.1.4'
O O 0.0106 0.0060 'International Tables Vol C Tables 4.2.6.8 and 6.1.1.4'

loop_
_geom_angle_atom_site_label_1
_geom_angle_atom_site_label_2
_geom_angle_atom_site_label_3
_geom_angle
C2 C1 C6 119.8(2)
C2 C1 H1A 120.1
C6 C1 H1A 120.1
C1 C2 C3 120.17(19)
C1 C2 H2A 119.9
C3 C2 H2A 119.9
C4 C3 C2 119.9(2)
C4 C3 H3A 120.1
C2 C3 H3A 120.1
C3 C4 C5 120.2(2)
C3 C4 H4A 119.9
C5 C4 H4A 119.9
C4 C5 C6 119.8(2)
C4 C5 H5A 120.1
C6 C5 H5A 120.1
C1 C6 C5 120.2(2)
C1 C6 C7 120.6(2)
C5 C6 C7 119.22(19)
N1 C7 C6 112.17(18)
N1 C7 H7A 109.2
C6 C7 H7A 109.2
N1 C7 H7B 109.2
C6 C7 H7B 109.2
H7A C7 H7B 107.9
O1 C8 N1 123.6(2)
O1 C8 C9 128.5(2)
N1 C8 C9 107.90(18)
C12 C9 C8 121.6(2)
C12 C9 C10 130.6(2)
C8 C9 C10 107.59(18)
C11 C10 C9 102.93(18)
C11 C10 C19 110.13(18)
C9 C10 C19 116.51(18)
C11 C10 H10A 109.0
C9 C10 H10A 109.0
C19 C10 H10A 109.0
O2 C11 N1 123.0(2)
O2 C11 C10 127.8(2)
N1 C11 C10 109.08(18)
C9 C12 C13 129.9(2)
C9 C12 H12A 115.0
C13 C12 H12A 115.0
C14 C13 C18 119.1(2)
C14 C13 C12 118.4(2)
C18 C13 C12 122.4(2)
C15 C14 C13 120.1(2)
C15 C14 H14A 119.9
C13 C14 H14A 119.9
C16 C15 C14 120.0(2)
C16 C15 H15A 120.0
C14 C15 H15A 120.0
C15 C16 C17 120.7(2)
C15 C16 H16A 119.6
C17 C16 H16A 119.6
C18 C17 C16 120.16(19)
C18 C17 H17A 119.9
C16 C17 H17A 119.9
C17 C18 C13 119.79(19)
C17 C18 H18A 120.1
C13 C18 H18A 120.1
C20 C19 C10 112.94(19)
C20 C19 H19A 109.0
C10 C19 H19A 109.0
C20 C19 H19B 109.0
C10 C19 H19B 109.0
H19A C19 H19B 107.8
C21 C20 C25 116.5(2)
C21 C20 C19 120.9(2)
C25 C20 C19 122.6(2)
C22 C21 C20 121.8(2)
C22 C21 H21A 119.1
C20 C21 H21A 119.1
C21 C22 C23 121.0(2)
C21 C22 H22A 119.5
C23 C22 H22A 119.5
C22 C23 C24 117.3(2)
C22 C23 C26 122.0(2)
C24 C23 C26 120.7(2)
C25 C24 C23 121.8(2)
C25 C24 H24A 119.1
C23 C24 H24A 119.1
C24 C25 C20 121.5(2)
C24 C25 H25A 119.2
C20 C25 H25A 119.2
O3 C26 C23 126.1(2)
O3 C26 H26A 117.0
C23 C26 H26A 117.0
C8 N1 C11 112.37(18)
C8 N1 C7 124.44(19)
C11 N1 C7 123.18(19)
H1X O1W H1Y 118.8

loop_
_geom_bond_atom_site_label_1
_geom_bond_atom_site_label_2
_geom_bond_distance
C1 C2 1.389(3)
C1 C6 1.388(3)
C1 H1A 0.9300
C2 C3 1.392(3)
C2 H2A 0.9300
C3 C4 1.387(3)
C3 H3A 0.9300
C4 C5 1.389(3)
C4 H4A 0.9300
C5 C6 1.393(4)
C5 H5A 0.9300
C6 C7 1.517(3)
C7 N1 1.444(3)
C7 H7A 0.9700
C7 H7B 0.9700
C8 O1 1.195(3)
C8 N1 1.384(3)
C8 C9 1.474(3)
C9 C12 1.326(3)
C9 C10 1.519(3)
C10 C11 1.510(3)
C10 C19 1.531(3)
C10 H10A 0.9800
C11 O2 1.222(3)
C11 N1 1.388(3)
C12 C13 1.468(3)
C12 H12A 0.9300
C13 C14 1.390(3)
C13 C18 1.402(3)
C14 C15 1.389(3)
C14 H14A 0.9300
C15 C16 1.343(3)
C15 H15A 0.9300
C16 C17 1.401(3)
C16 H16A 0.9300
C17 C18 1.357(3)
C17 H17A 0.9300
C18 H18A 0.9300
C19 C20 1.495(3)
C19 H19A 0.9700
C19 H19B 0.9700
C20 C21 1.386(3)
C20 C25 1.388(3)
C21 C22 1.365(3)
C21 H21A 0.9300
C22 C23 1.376(3)
C22 H22A 0.9300
C23 C24 1.382(3)
C23 C26 1.476(3)
C24 C25 1.351(4)
C24 H24A 0.9300
C25 H25A 0.9300
C26 O3 1.189(3)
C26 H26A 0.9300
O1W H1X 0.8500
O1W H1Y 0.8500

loop_
_geom_hbond_atom_site_label_D
_geom_hbond_atom_site_label_H
_geom_hbond_atom_site_label_A
_geom_hbond_site_symmetry_A
_geom_hbond_distance_DH
_geom_hbond_distance_HA
_geom_hbond_distance_DA
_geom_hbond_angle_DHA
C10 H10A O2 2_665 0.98 2.56 3.419(3) 147
C18 H18A O2 2_665 0.93 2.49 3.322(3) 149
C19 H19A O1 1_655 0.97 2.53 3.481(3) 168

loop_
_geom_torsion_atom_site_label_1
_geom_torsion_atom_site_label_2
_geom_torsion_atom_site_label_3
_geom_torsion_atom_site_label_4
_geom_torsion
C6 C1 C2 C3 0.5(3)
C1 C2 C3 C4 -0.3(3)
C2 C3 C4 C5 0.1(3)
C3 C4 C5 C6 -0.1(3)
C2 C1 C6 C5 -0.4(3)
C2 C1 C6 C7 -178.8(2)
C4 C5 C6 C1 0.3(3)
C4 C5 C6 C7 178.63(18)
C1 C6 C7 N1 84.9(2)
C5 C6 C7 N1 -93.5(2)
O1 C8 C9 C12 6.1(4)
N1 C8 C9 C12 -176.0(2)
O1 C8 C9 C10 -178.2(2)
N1 C8 C9 C10 -0.3(2)
C12 C9 C10 C11 177.4(3)
C8 C9 C10 C11 2.2(2)
C12 C9 C10 C19 56.8(4)
C8 C9 C10 C19 -118.4(2)
C9 C10 C11 O2 178.1(2)
C19 C10 C11 O2 -57.0(3)
C9 C10 C11 N1 -3.5(2)
C19 C10 C11 N1 121.4(2)
C8 C9 C12 C13 178.6(2)
C10 C9 C12 C13 4.0(5)
C9 C12 C13 C14 -148.5(3)
C9 C12 C13 C18 30.4(4)
C18 C13 C14 C15 -0.5(4)
C12 C13 C14 C15 178.4(2)
C13 C14 C15 C16 0.4(4)
C14 C15 C16 C17 1.2(4)
C15 C16 C17 C18 -2.6(4)
C16 C17 C18 C13 2.5(4)
C14 C13 C18 C17 -1.0(4)
C12 C13 C18 C17 -179.8(2)
C11 C10 C19 C20 -60.7(2)
C9 C10 C19 C20 56.0(3)
C10 C19 C20 C21 90.7(3)
C10 C19 C20 C25 -90.6(3)
C25 C20 C21 C22 2.0(3)
C19 C20 C21 C22 -179.2(2)
C20 C21 C22 C23 -1.5(4)
C21 C22 C23 C24 1.4(4)
C21 C22 C23 C26 -178.8(2)
C22 C23 C24 C25 -1.9(4)
C26 C23 C24 C25 178.3(2)
C23 C24 C25 C20 2.5(4)
C21 C20 C25 C24 -2.5(3)
C19 C20 C25 C24 178.7(2)
C22 C23 C26 O3 1.7(4)
C24 C23 C26 O3 -178.5(2)
O1 C8 N1 C11 176.0(2)
C9 C8 N1 C11 -2.0(3)
O1 C8 N1 C7 -3.3(4)
C9 C8 N1 C7 178.7(2)
O2 C11 N1 C8 -177.9(2)
C10 C11 N1 C8 3.6(3)
O2 C11 N1 C7 1.4(4)
C10 C11 N1 C7 -177.16(19)
C6 C7 N1 C8 -86.5(3)
C6 C7 N1 C11 94.3(3)
